data_1543238
loop_
_publ_author_name
'Holzmann, T.'
'Schoop, L. M.'
'Ali, M. N.'
'Moudrakovski, I.'
'Gregori, G.'
'Maier, J.'
'Cava, R. J.'
'Lotsch, B. V.'

_publ_section_title
;
 Li0.6[Li0.2Sn0.8S2] -- a layered lithium superionic conductor
;
_journal_issue 8
_journal_name_full 'Energy Environ. Sci.'
_journal_page_first 2578
_journal_paper_doi 10.1039/C6EE00633G
_journal_volume 9
_journal_year 2016
_chemical_formula_sum 'Li5.05 S12 Sn4.74'
_chemical_formula_weight 982.52
_chemical_name_systematic
;
 Lithium Tin Sulfide
;
_space_group_IT_number 12
_symmetry_cell_setting monoclinic
_symmetry_Int_Tables_number 12
_symmetry_space_group_name_Hall '-C 2y'
_symmetry_space_group_name_H-M 'C 1 2/m 1'
_atom_sites_solution_hydrogens none
_atom_sites_solution_primary direct
_atom_sites_solution_secondary difmap
_audit_creation_date 2015-01-06T22:18:29-00:00
_audit_creation_method 'WinGX routine CIF_UPDATE'
_cell_angle_alpha 90
_cell_angle_beta 109.056(4)
_cell_angle_gamma 90
_cell_formula_units_Z 1
_cell_length_a 19.217(7)
_cell_length_b 3.6996(14)
_cell_length_c 6.529(2)
_cell_measurement_temperature 100(2)
_cell_volume 438.7(3)
_computing_structure_refinement 'SHELXL-97 (Sheldrick, 1997)'
_computing_structure_solution 'SHELXS-97 (Sheldrick, 1990)'
_diffrn_ambient_temperature 100(2)
_diffrn_measured_fraction_theta_full 0.989
_diffrn_measured_fraction_theta_max 0.989
_diffrn_radiation_monochromator graphite
_diffrn_radiation_type MoK\a
_diffrn_radiation_wavelength 0.71073
_diffrn_reflns_av_R_equivalents 0.0328
_diffrn_reflns_av_unetI/netI 0.0206
_diffrn_reflns_limit_h_max 24
_diffrn_reflns_limit_h_min -24
_diffrn_reflns_limit_k_max 4
_diffrn_reflns_limit_k_min -4
_diffrn_reflns_limit_l_max 8
_diffrn_reflns_limit_l_min -8
_diffrn_reflns_number 2384
_diffrn_reflns_theta_full 28.12
_diffrn_reflns_theta_max 28.12
_diffrn_reflns_theta_min 2.24
_exptl_absorpt_coefficient_mu 8.03
_exptl_crystal_colour 'Red Orange'
_exptl_crystal_density_diffrn 3.718
_exptl_crystal_density_method 'not measured'
_exptl_crystal_description 'Hexagonal Plate'
_exptl_crystal_F_000 444
_refine_diff_density_max 1.244
_refine_diff_density_min -0.964
_refine_diff_density_rms 0.176
_refine_ls_extinction_method none
_refine_ls_goodness_of_fit_ref 1.025
_refine_ls_hydrogen_treatment undef
_refine_ls_matrix_type full
_refine_ls_number_parameters 42
_refine_ls_number_reflns 592
_refine_ls_number_restraints 0
_refine_ls_restrained_S_all 1.025
_refine_ls_R_factor_all 0.041
_refine_ls_R_factor_gt 0.0241
_refine_ls_shift/su_max 0
_refine_ls_shift/su_mean 0
_refine_ls_structure_factor_coef Fsqd
_refine_ls_weighting_details 'calc w=1/[\s^2^(Fo^2^)+(0.0363P)^2^+0.0000P] where P=(Fo^2^+2Fc^2^)/3'
_refine_ls_weighting_scheme calc
_refine_ls_wR_factor_ref 0.0664
_reflns_number_gt 434
_reflns_number_total 592
_reflns_threshold_expression >2sigma(I)
_cod_data_source_file c6ee00633g2.cif
_cod_data_source_block ls355_4th_100k_c2om_1bar
_cod_depositor_comments 'Adding full bibliography for 1543238.cif.'
_cod_original_cell_volume 438.8(3)
_cod_original_sg_symbol_H-M C2/m
_cod_database_code 1543238

loop_
_symmetry_equiv_pos_as_xyz
'x, y, z'
'-x, y, -z'
'x+1/2, y+1/2, z'
'-x+1/2, y+1/2, -z'
'-x, -y, -z'
'x, -y, z'
'-x+1/2, -y+1/2, -z'
'x+1/2, -y+1/2, z'

loop_
_atom_site_label
_atom_site_fract_x
_atom_site_fract_y
_atom_site_fract_z
_atom_site_U_iso_or_equiv
_atom_site_adp_type
_atom_site_calc_flag
_atom_site_refinement_flags
_atom_site_occupancy
_atom_site_type_symbol
Sn1 0 0.5 0 0.0059(3) Uani d SP 0.625(4) Sn
Li1A 0 0.5 0 0.0059(3) Uani d SP 0.375(4) Li
Sn2 0.16471(2) 0 0.99600(7) 0.00756(17) Uani d SP 0.872(5) Sn
Li2A 0.16471(2) 0 0.99600(7) 0.00756(17) Uani d SP 0.128(5) Li
S3 0.91344(7) 0.5 0.2420(2) 0.0130(5) Uani d S 1 S
S4 0.08395(8) 0 0.2351(2) 0.0142(4) Uani d S 1 S
S5 0.25193(8) 0 0.7669(2) 0.0096(4) Uani d S 1 S
Li3 0.8360(9) 0.5 0.502(3) 0.019(6) Uani d SP 0.58(6) Li
Li4 0 0 0.5 0.013 Uani d SP 0.30(5) Li
Li5 0.0391(18) 0.5 0.340(6) 0.013 Uani d SP 0.216(18) Li

loop_
_atom_site_aniso_label
_atom_site_aniso_U_11
_atom_site_aniso_U_22
_atom_site_aniso_U_33
_atom_site_aniso_U_12
_atom_site_aniso_U_13
_atom_site_aniso_U_23
Sn1 0.0033(4) 0.0050(4) 0.0095(5) 0 0.0022(3) 0
Li1A 0.0033(4) 0.0050(4) 0.0095(5) 0 0.0022(3) 0
Sn2 0.0061(2) 0.0053(2) 0.0126(3) 0 0.00492(16) 0
Li2A 0.0061(2) 0.0053(2) 0.0126(3) 0 0.00492(16) 0
S3 0.0128(8) 0.0106(7) 0.0147(8) 0 0.0034(6) 0
S4 0.0142(8) 0.0174(7) 0.0131(8) 0 0.0075(6) 0
S5 0.0102(7) 0.0093(7) 0.0117(8) 0 0.0067(5) 0
Li3 0.028(10) 0.010(9) 0.014(11) 0 0.003(7) 0
Li4 0.011 0.007 0.021 0 0.006 0
Li5 0.015 0.008 0.013 0 0.001 0

loop_
_atom_type_symbol
_atom_type_description
_atom_type_scat_dispersion_real
_atom_type_scat_dispersion_imag
_atom_type_scat_source
Li Li -0.0003 0.0001 'International Tables Vol C Tables 4.2.6.8 and 6.1.1.4'
S S 0.1246 0.1234 'International Tables Vol C Tables 4.2.6.8 and 6.1.1.4'
Sn Sn -0.6537 1.4246 'International Tables Vol C Tables 4.2.6.8 and 6.1.1.4'

loop_
_geom_angle_atom_site_label_1
_geom_angle_atom_site_label_2
_geom_angle_atom_site_label_3
_geom_angle
_geom_angle_site_symmetry_1
_geom_angle_site_symmetry_3
Li5 Sn1 Li5 179.998(3) 5_565 .
Li5 Sn1 S4 55.7(5) 5_565 5
Li5 Sn1 S4 124.3(5) . 5
Li5 Sn1 S4 124.3(5) 5_565 1_565
Li5 Sn1 S4 55.7(5) . 1_565
S4 Sn1 S4 180.00(7) 5 1_565
Li5 Sn1 S4 124.3(5) 5_565 .
Li5 Sn1 S4 55.7(5) . .
S4 Sn1 S4 89.33(5) 5 .
S4 Sn1 S4 90.67(5) 1_565 .
Li5 Sn1 S4 55.7(5) 5_565 5_565
Li5 Sn1 S4 124.3(5) . 5_565
S4 Sn1 S4 90.67(5) 5 5_565
S4 Sn1 S4 89.33(5) 1_565 5_565
S4 Sn1 S4 180 . 5_565
Li5 Sn1 S3 56.3(9) 5_565 5_665
Li5 Sn1 S3 123.7(9) . 5_665
S4 Sn1 S3 92.14(4) 5 5_665
S4 Sn1 S3 87.86(4) 1_565 5_665
S4 Sn1 S3 87.86(4) . 5_665
S4 Sn1 S3 92.14(4) 5_565 5_665
Li5 Sn1 S3 123.7(9) 5_565 1_455
Li5 Sn1 S3 56.3(9) . 1_455
S4 Sn1 S3 87.86(4) 5 1_455
S4 Sn1 S3 92.14(4) 1_565 1_455
S4 Sn1 S3 92.14(4) . 1_455
S4 Sn1 S3 87.86(4) 5_565 1_455
S3 Sn1 S3 180.00(3) 5_665 1_455
S4 Sn2 S3 91.03(4) 1_556 5_656
S4 Sn2 S3 91.03(4) 1_556 5_666
S3 Sn2 S3 92.41(5) 5_656 5_666
S4 Sn2 S5 177.56(5) 1_556 .
S3 Sn2 S5 90.66(4) 5_656 .
S3 Sn2 S5 90.66(4) 5_666 .
S4 Sn2 S5 90.88(5) 1_556 7_557
S3 Sn2 S5 177.90(4) 5_656 7_557
S3 Sn2 S5 88.43(4) 5_666 7_557
S5 Sn2 S5 87.40(5) . 7_557
S4 Sn2 S5 90.88(5) 1_556 7_547
S3 Sn2 S5 88.43(4) 5_656 7_547
S3 Sn2 S5 177.90(4) 5_666 7_547
S5 Sn2 S5 87.40(4) . 7_547
S5 Sn2 S5 90.67(6) 7_557 7_547
Li5 S3 Li2A 121.7(5) 1_655 5_656
Li5 S3 Sn2 121.7(5) 1_655 5_656
Li2A S3 Sn2 0.00(3) 5_656 5_656
Li5 S3 Li2A 121.7(5) 1_655 5_666
Li2A S3 Li2A 92.41(5) 5_656 5_666
Sn2 S3 Li2A 92.41(5) 5_656 5_666
Li5 S3 Sn2 121.7(5) 1_655 5_666
Li2A S3 Sn2 92.41(5) 5_656 5_666
Sn2 S3 Sn2 92.41(5) 5_656 5_666
Li2A S3 Sn2 0.000(17) 5_666 5_666
Li5 S3 Li5 74.3(13) 1_655 5_666
Li2A S3 Li5 125.2(3) 5_656 5_666
Sn2 S3 Li5 125.2(3) 5_656 5_666
Li2A S3 Li5 125.2(3) 5_666 5_666
Sn2 S3 Li5 125.2(3) 5_666 5_666
Li5 S3 Li3 126.6(10) 1_655 .
Li2A S3 Li3 92.8(3) 5_656 .
Sn2 S3 Li3 92.8(3) 5_656 .
Li2A S3 Li3 92.8(3) 5_666 .
Sn2 S3 Li3 92.8(3) 5_666 .
Li5 S3 Li3 52.3(8) 5_666 .
Li5 S3 Sn1 49.7(9) 1_655 1_655
Li2A S3 Sn1 89.78(5) 5_656 1_655
Sn2 S3 Sn1 89.78(5) 5_656 1_655
Li2A S3 Sn1 89.78(5) 5_666 1_655
Sn2 S3 Sn1 89.78(5) 5_666 1_655
Li5 S3 Sn1 124.0(7) 5_666 1_655
Li3 S3 Sn1 176.3(4) . 1_655
Li5 S3 Li1A 49.7(9) 1_655 1_655
Li2A S3 Li1A 89.78(5) 5_656 1_655
Sn2 S3 Li1A 89.78(5) 5_656 1_655
Li2A S3 Li1A 89.78(5) 5_666 1_655
Sn2 S3 Li1A 89.78(5) 5_666 1_655
Li5 S3 Li1A 124.0(7) 5_666 1_655
Li3 S3 Li1A 176.3(4) . 1_655
Sn1 S3 Li1A 0 1_655 1_655
Li5 S3 Li4 56.2(5) 1_655 1_665
Li2A S3 Li4 177.32(4) 5_656 1_665
Sn2 S3 Li4 177.32(4) 5_656 1_665
Li2A S3 Li4 90.20(3) 5_666 1_665
Sn2 S3 Li4 90.20(3) 5_666 1_665
Li5 S3 Li4 53.4(4) 5_666 1_665
Li3 S3 Li4 87.7(3) . 1_665
Sn1 S3 Li4 89.61(4) 1_655 1_665
Li1A S3 Li4 89.61(4) 1_655 1_665
Li5 S3 Li4 56.2(5) 1_655 1_655
Li2A S3 Li4 90.20(3) 5_656 1_655
Sn2 S3 Li4 90.20(3) 5_656 1_655
Li2A S3 Li4 177.32(4) 5_666 1_655
Sn2 S3 Li4 177.32(4) 5_666 1_655
Li5 S3 Li4 53.4(4) 5_666 1_655
Li3 S3 Li4 87.7(3) . 1_655
Sn1 S3 Li4 89.61(4) 1_655 1_655
Li1A S3 Li4 89.61(4) 1_655 1_655
Li4 S3 Li4 87.18(5) 1_665 1_655
Li5 S4 Li5 111.4(14) 1_545 .
Li5 S4 Li2A 124.2(7) 1_545 1_554
Li5 S4 Li2A 124.2(7) . 1_554
Li5 S4 Sn2 124.2(7) 1_545 1_554
Li5 S4 Sn2 124.2(7) . 1_554
Li2A S4 Sn2 0.000(12) 1_554 1_554
Li5 S4 Li1A 50.6(9) 1_545 1_545
Li5 S4 Li1A 122.8(8) . 1_545
Li2A S4 Li1A 91.32(5) 1_554 1_545
Sn2 S4 Li1A 91.32(5) 1_554 1_545
Li5 S4 Sn1 50.6(9) 1_545 1_545
Li5 S4 Sn1 122.8(8) . 1_545
Li2A S4 Sn1 91.32(5) 1_554 1_545
Sn2 S4 Sn1 91.32(5) 1_554 1_545
Li1A S4 Sn1 0 1_545 1_545
Li5 S4 Sn1 122.8(8) 1_545 .
Li5 S4 Sn1 50.6(9) . .
Li2A S4 Sn1 91.32(5) 1_554 .
Sn2 S4 Sn1 91.32(5) 1_554 .
Li1A S4 Sn1 90.67(5) 1_545 .
Sn1 S4 Sn1 90.67(5) 1_545 .
Li5 S4 Li3 125.4(9) 1_545 5_666
Li5 S4 Li3 54.9(9) . 5_666
Li2A S4 Li3 93.2(4) 1_554 5_666
Sn2 S4 Li3 93.2(4) 1_554 5_666
Li1A S4 Li3 175.4(3) 1_545 5_666
Sn1 S4 Li3 175.4(3) 1_545 5_666
Sn1 S4 Li3 90.2(3) . 5_666
Li5 S4 Li3 54.9(9) 1_545 5_656
Li5 S4 Li3 125.4(9) . 5_656
Li2A S4 Li3 93.2(4) 1_554 5_656
Sn2 S4 Li3 93.2(4) 1_554 5_656
Li1A S4 Li3 90.2(3) 1_545 5_656
Sn1 S4 Li3 90.2(3) 1_545 5_656
Sn1 S4 Li3 175.4(3) . 5_656
Li3 S4 Li3 88.6(5) 5_666 5_656
Li5 S4 Li4 55.9(7) 1_545 .
Li5 S4 Li4 55.9(7) . .
Li2A S4 Li4 178.70(6) 1_554 .
Sn2 S4 Li4 178.70(6) 1_554 .
Li1A S4 Li4 89.59(4) 1_545 .
Sn1 S4 Li4 89.59(4) 1_545 .
Sn1 S4 Li4 89.59(4) . .
Li3 S4 Li4 85.9(4) 5_666 .
Li3 S4 Li4 85.9(3) 5_656 .
Sn2 S5 Li2A 92.60(4) . 7_557
Sn2 S5 Sn2 92.60(4) . 7_557
Li2A S5 Sn2 0 7_557 7_557
Sn2 S5 Sn2 92.60(4) . 7_547
Li2A S5 Sn2 90.67(6) 7_557 7_547
Sn2 S5 Sn2 90.67(6) 7_557 7_547
Sn2 S5 Li2A 92.60(4) . 7_547
Li2A S5 Li2A 90.67(6) 7_557 7_547
Sn2 S5 Li2A 90.67(6) 7_557 7_547
Sn2 S5 Li2A 0.000(19) 7_547 7_547
Sn2 S5 Li3 89.4(3) . 5_656
Li2A S5 Li3 176.7(3) 7_557 5_656
Sn2 S5 Li3 176.7(3) 7_557 5_656
Sn2 S5 Li3 91.9(2) 7_547 5_656
Li2A S5 Li3 91.9(2) 7_547 5_656
Sn2 S5 Li3 89.4(3) . 5_666
Li2A S5 Li3 91.9(2) 7_557 5_666
Sn2 S5 Li3 91.9(2) 7_557 5_666
Sn2 S5 Li3 176.7(3) 7_547 5_666
Li2A S5 Li3 176.7(3) 7_547 5_666
Li3 S5 Li3 85.5(5) 5_656 5_666
Sn2 S5 Li3 176.3(3) . 3_445
Li2A S5 Li3 90.0(2) 7_557 3_445
Sn2 S5 Li3 90.0(2) 7_557 3_445
Sn2 S5 Li3 90.0(2) 7_547 3_445
Li2A S5 Li3 90.0(2) 7_547 3_445
Li3 S5 Li3 87.8(5) 5_656 3_445
Li3 S5 Li3 87.8(5) 5_666 3_445
Li5 Li3 S3 63.5(10) 5_666 .
Li5 Li3 S4 53.4(5) 5_666 5_666
S3 Li3 S4 95.0(5) . 5_666
Li5 Li3 S4 53.4(5) 5_666 5_656
S3 Li3 S4 95.0(5) . 5_656
S4 Li3 S4 88.6(5) 5_666 5_656
Li5 Li3 S5 129.1(6) 5_666 5_656
S3 Li3 S5 86.9(4) . 5_656
S4 Li3 S5 177.4(7) 5_666 5_656
S4 Li3 S5 92.88(5) 5_656 5_656
Li5 Li3 S5 129.1(6) 5_666 5_666
S3 Li3 S5 86.9(4) . 5_666
S4 Li3 S5 92.88(5) 5_666 5_666
S4 Li3 S5 177.4(7) 5_656 5_666
S5 Li3 S5 85.5(5) 5_656 5_666
Li5 Li3 S5 117.8(11) 5_666 3
S3 Li3 S5 178.7(7) . 3
S4 Li3 S5 85.9(4) 5_666 3
S4 Li3 S5 85.9(4) 5_656 3
S5 Li3 S5 92.2(5) 5_656 3
S5 Li3 S5 92.2(5) 5_666 3
Li5 Li4 Li5 77.1(13) . 5_566
Li5 Li4 Li5 102.9(13) . 1_545
Li5 Li4 Li5 180.0000(10) 5_566 1_545
Li5 Li4 Li5 179.999(2) . 5_556
Li5 Li4 Li5 102.9(13) 5_566 5_556
Li5 Li4 Li5 77.1(13) 1_545 5_556
Li5 Li4 S3 118.8(8) . 1_445
Li5 Li4 S3 126.6(8) 5_566 1_445
Li5 Li4 S3 53.4(8) 1_545 1_445
Li5 Li4 S3 61.2(8) 5_556 1_445
Li5 Li4 S3 61.2(8) . 5_666
Li5 Li4 S3 53.4(8) 5_566 5_666
Li5 Li4 S3 126.6(8) 1_545 5_666
Li5 Li4 S3 118.8(8) 5_556 5_666
S3 Li4 S3 180.00(9) 1_445 5_666
Li5 Li4 S3 53.4(8) . 1_455
Li5 Li4 S3 61.2(8) 5_566 1_455
Li5 Li4 S3 118.8(8) 1_545 1_455
Li5 Li4 S3 126.6(8) 5_556 1_455
S3 Li4 S3 87.18(5) 1_445 1_455
S3 Li4 S3 92.82(5) 5_666 1_455
Li5 Li4 S3 126.6(8) . 5_656
Li5 Li4 S3 118.8(8) 5_566 5_656
Li5 Li4 S3 61.2(8) 1_545 5_656
Li5 Li4 S3 53.4(8) 5_556 5_656
S3 Li4 S3 92.82(5) 1_445 5_656
S3 Li4 S3 87.18(5) 5_666 5_656
S3 Li4 S3 180 1_455 5_656
Li5 Li4 S4 128.4(6) . 5_556
Li5 Li4 S4 51.6(6) 5_566 5_556
Li5 Li4 S4 128.4(6) 1_545 5_556
Li5 Li4 S4 51.6(6) 5_556 5_556
S3 Li4 S4 91.40(4) 1_445 5_556
S3 Li4 S4 88.60(4) 5_666 5_556
S3 Li4 S4 91.40(4) 1_455 5_556
S3 Li4 S4 88.60(4) 5_656 5_556
Li5 Li4 S4 51.6(6) . .
Li5 Li4 S4 128.4(6) 5_566 .
Li5 Li4 S4 51.6(6) 1_545 .
Li5 Li4 S4 128.4(6) 5_556 .
S3 Li4 S4 88.60(4) 1_445 .
S3 Li4 S4 91.40(4) 5_666 .
S3 Li4 S4 88.60(4) 1_455 .
S3 Li4 S4 91.40(4) 5_656 .
S4 Li4 S4 180 5_556 .
Sn1 Li5 S4 73.6(9) . 1_565
Sn1 Li5 S4 73.6(9) . .
S4 Li5 S4 111.4(14) 1_565 .
Sn1 Li5 Li3 116.1(16) . 5_666
S4 Li5 Li3 71.7(9) 1_565 5_666
S4 Li5 Li3 71.7(9) . 5_666
Sn1 Li5 S3 74.0(11) . 1_455
S4 Li5 S3 113.1(10) 1_565 1_455
S4 Li5 S3 113.1(10) . 1_455
Li3 Li5 S3 169.9(18) 5_666 1_455
Sn1 Li5 Li4 114.4(10) . 1_565
S4 Li5 Li4 72.45(12) 1_565 1_565
S4 Li5 Li4 172.0(17) . 1_565
Li3 Li5 Li4 103.8(11) 5_666 1_565
S3 Li5 Li4 70.4(8) 1_455 1_565
Sn1 Li5 Li4 114.4(10) . .
S4 Li5 Li4 172.0(17) 1_565 .
S4 Li5 Li4 72.45(12) . .
Li3 Li5 Li4 103.8(11) 5_666 .
S3 Li5 Li4 70.4(8) 1_455 .
Li4 Li5 Li4 102.9(13) 1_565 .
Sn1 Li5 S3 179.7(16) . 5_666
S4 Li5 S3 106.5(10) 1_565 5_666
S4 Li5 S3 106.5(10) . 5_666
Li3 Li5 S3 64.2(10) 5_666 5_666
S3 Li5 S3 105.7(13) 1_455 5_666
Li4 Li5 S3 65.5(8) 1_565 5_666
Li4 Li5 S3 65.5(8) . 5_666
Sn1 Li5 Li5 131(2) . 5_566
S4 Li5 Li5 123.5(8) 1_565 5_566
S4 Li5 Li5 123.5(8) . 5_566
Li3 Li5 Li5 112.5(19) 5_666 5_566
S3 Li5 Li5 57.4(11) 1_455 5_566
Li4 Li5 Li5 51.4(6) 1_565 5_566
Li4 Li5 Li5 51.4(7) . 5_566
S3 Li5 Li5 48.3(10) 5_666 5_566

loop_
_geom_bond_atom_site_label_1
_geom_bond_atom_site_label_2
_geom_bond_site_symmetry_2
_geom_bond_distance
Sn1 Li5 5_565 2.10(4)
Sn1 Li5 . 2.10(4)
Sn1 S4 5 2.6008(12)
Sn1 S4 1_565 2.6008(12)
Sn1 S4 . 2.6008(12)
Sn1 S4 5_565 2.6008(12)
Sn1 S3 5_665 2.6418(15)
Sn1 S3 1_455 2.6418(15)
Sn2 S4 1_556 2.5355(16)
Sn2 S3 5_656 2.5628(11)
Sn2 S3 5_666 2.5628(11)
Sn2 S5 . 2.5852(16)
Sn2 S5 7_557 2.6009(13)
Sn2 S5 7_547 2.6009(13)
S3 Li5 1_655 2.29(3)
S3 Li2A 5_656 2.5628(11)
S3 Sn2 5_656 2.5628(11)
S3 Li2A 5_666 2.5628(11)
S3 Sn2 5_666 2.5628(11)
S3 Li5 5_666 2.58(4)
S3 Li3 . 2.598(16)
S3 Sn1 1_655 2.6419(15)
S3 Li1A 1_655 2.6419(15)
S3 Li4 1_665 2.6828(12)
S3 Li4 1_655 2.6828(12)
S4 Li5 1_545 2.239(19)
S4 Li5 . 2.239(19)
S4 Li2A 1_554 2.5355(16)
S4 Sn2 1_554 2.5355(16)
S4 Li1A 1_545 2.6008(12)
S4 Sn1 1_545 2.6008(12)
S4 Li3 5_666 2.648(12)
S4 Li3 5_656 2.648(12)
S4 Li4 . 2.7232(16)
S5 Li2A 7_557 2.6008(13)
S5 Sn2 7_557 2.6008(13)
S5 Sn2 7_547 2.6008(13)
S5 Li2A 7_547 2.6008(13)
S5 Li3 5_656 2.724(12)
S5 Li3 5_666 2.724(12)
S5 Li3 3_445 2.724(16)
Li3 Li5 5_666 2.28(4)
Li3 S4 5_666 2.648(12)
Li3 S4 5_656 2.648(12)
Li3 S5 5_656 2.724(12)
Li3 S5 5_666 2.724(12)
Li3 S5 3 2.725(16)
Li4 Li5 . 2.37(2)
Li4 Li5 5_566 2.37(2)
Li4 Li5 1_545 2.37(2)
Li4 Li5 5_556 2.37(2)
Li4 S3 1_445 2.6828(12)
Li4 S3 5_666 2.6828(12)
Li4 S3 1_455 2.6828(12)
Li4 S3 5_656 2.6828(12)
Li4 S4 5_556 2.7232(16)
Li5 S4 1_565 2.239(19)
Li5 Li3 5_666 2.28(4)
Li5 S3 1_455 2.29(3)
Li5 Li4 1_565 2.37(2)
Li5 S3 5_666 2.58(4)
Li5 Li5 5_566 2.95(7)
